data_4516526
loop_
_publ_author_name
'Kataeva, Olga'
'Khrizanforov, Mikhail'
'Budnikova, Yulia'
'Islamov, Daut'
'Burganov, Timur'
'Vandyukov, Alexander'
'Lyssenko, Konstantin'
'Mahns, Benjamin'
'Nohr, Markus'
'Hampel, Silke'
'Knupfer, Martin'

_publ_section_title
;
 Crystal Growth, Dynamic and Charge Transfer Properties of New Coronene
 Charge Transfer Complexes
;
_journal_issue 1
_journal_name_full 'Crystal Growth &amp; Design'
_journal_page_first 331
_journal_paper_doi 10.1021/acs.cgd.5b01301
_journal_volume 16
_journal_year 2015
_chemical_formula_moiety '2(C24 H12), C12 F4 N4'
_chemical_formula_sum 'C60 H24 F4 N4'
_chemical_formula_weight 876.83
_chemical_name_common 'Coronene F4TCNQ'
_space_group_crystal_system monoclinic
_space_group_IT_number 14
_space_group_name_Hall '-P 2yn'
_space_group_name_H-M_alt 'P 1 21/n 1'
_symmetry_cell_setting monoclinic
_symmetry_Int_Tables_number 14
_symmetry_space_group_name_H-M 'P 1 21/n 1'
_atom_sites_solution_hydrogens geom
_audit_creation_method SHELXL-2014/7
_cell_angle_alpha 90
_cell_angle_beta 93.0660(10)
_cell_angle_gamma 90
_cell_formula_units_Z 2
_cell_length_a 10.6384(2)
_cell_length_b 9.6194(2)
_cell_length_c 19.3119(4)
_cell_measurement_reflns_used 9861
_cell_measurement_temperature 220(2)
_cell_measurement_theta_max 68.38
_cell_measurement_theta_min 6.21
_cell_volume 1973.45(7)
_computing_cell_refinement 'APEX2  v2, 1-4  (Bruker AXS, 2005-2007)'
_computing_data_collection 'APEX2  v2, 1-4  (Bruker AXS, 2005-2007)'
_computing_data_reduction 'SAINT NT v6.0 (Bruker AXS, 2003)'
_computing_molecular_graphics 'ORTEP-3 for Windows (Farrugia, 1997)'
_computing_publication_material 'WinGX (Farrugia 1999), enCIFer (Allen et al. 2004)'
_computing_structure_refinement 'SHELXL-2013 (Sheldrick, 2013)'
_computing_structure_solution 'SHELXS-97 (Sheldrick, 2008)'
_diffrn_ambient_temperature 220(2)
_diffrn_measured_fraction_theta_full 0.993
_diffrn_measured_fraction_theta_max 0.993
_diffrn_measurement_device_type 'Bruker Kappa APEX DUO CCD'
_diffrn_measurement_method '\f and \w scans'
_diffrn_radiation_probe x-ray
_diffrn_radiation_type CuK\a
_diffrn_radiation_wavelength 1.54178
_diffrn_reflns_av_R_equivalents 0.0177
_diffrn_reflns_av_unetI/netI 0.0108
_diffrn_reflns_Laue_measured_fraction_full 0.993
_diffrn_reflns_Laue_measured_fraction_max 0.993
_diffrn_reflns_limit_h_max 12
_diffrn_reflns_limit_h_min -12
_diffrn_reflns_limit_k_max 11
_diffrn_reflns_limit_k_min -11
_diffrn_reflns_limit_l_max 22
_diffrn_reflns_limit_l_min -22
_diffrn_reflns_number 22060
_diffrn_reflns_point_group_measured_fraction_full 0.993
_diffrn_reflns_point_group_measured_fraction_max 0.993
_diffrn_reflns_theta_full 66.999
_diffrn_reflns_theta_max 66.998
_diffrn_reflns_theta_min 6.206
_diffrn_source 'microfocus tube'
_exptl_absorpt_coefficient_mu 0.820
_exptl_absorpt_correction_T_max 0.9838
_exptl_absorpt_correction_T_min 0.7793
_exptl_absorpt_correction_type multi-scan
_exptl_absorpt_process_details 'SADABS version 2.10 (Sheldrick,Bruker AXS Inc.)'
_exptl_crystal_colour black
_exptl_crystal_density_diffrn 1.476
_exptl_crystal_description needle
_exptl_crystal_F_000 896
_exptl_crystal_size_max 0.480
_exptl_crystal_size_mid 0.120
_exptl_crystal_size_min 0.080
_refine_diff_density_max 0.821
_refine_diff_density_min -0.338
_refine_diff_density_rms 0.057
_refine_ls_extinction_method none
_refine_ls_goodness_of_fit_ref 1.090
_refine_ls_hydrogen_treatment constr
_refine_ls_matrix_type full
_refine_ls_number_parameters 307
_refine_ls_number_reflns 3502
_refine_ls_number_restraints 0
_refine_ls_restrained_S_all 1.090
_refine_ls_R_factor_all 0.0752
_refine_ls_R_factor_gt 0.0706
_refine_ls_shift/su_max 0.000
_refine_ls_shift/su_mean 0.000
_refine_ls_structure_factor_coef Fsqd
_refine_ls_weighting_details 'w=1/[\s^2^(Fo^2^)+(0.1050P)^2^+1.4736P] where P=(Fo^2^+2Fc^2^)/3'
_refine_ls_weighting_scheme calc
_refine_ls_wR_factor_gt 0.1990
_refine_ls_wR_factor_ref 0.2025
_reflns_Friedel_coverage 0.000
_reflns_number_gt 3147
_reflns_number_total 3502
_reflns_threshold_expression 'I > 2\s(I)'
_cod_data_source_file cg5b01301_si_006.cif
_cod_data_source_block mar134-220-abs
_cod_original_sg_symbol_H-M 'P 21/n'
_cod_database_code 4516526
_shelx_shelxl_version_number 2014/7
_shelx_space_group_comment
;
The symmetry employed for this shelxl refinement is uniquely defined
by the following loop, which should always be used as a source of
symmetry information in preference to the above space-group names.
They are only intended as comments.
;
_shelx_estimated_absorpt_t_min 0.694
_shelx_estimated_absorpt_t_max 0.937

loop_
_space_group_symop_operation_xyz
'x, y, z'
'-x+1/2, y+1/2, -z+1/2'
'-x, -y, -z'
'x-1/2, -y-1/2, z-1/2'

loop_
_atom_site_label
_atom_site_type_symbol
_atom_site_fract_x
_atom_site_fract_y
_atom_site_fract_z
_atom_site_U_iso_or_equiv
_atom_site_adp_type
_atom_site_occupancy
_atom_site_site_symmetry_order
_atom_site_calc_flag
_atom_site_refinement_flags_posn
_atom_site_refinement_flags_adp
C1 C 0.0860(3) 0.2935(5) 0.1514(3) 0.0967(16) Uani 1 1 d . .
H1A H 0.0660 0.2585 0.1949 0.116 Uiso 1 1 calc R U
C2 C 0.0781(3) 0.2084(4) 0.0971(3) 0.0982(16) Uani 1 1 d . .
H2A H 0.0557 0.1149 0.1033 0.118 Uiso 1 1 calc R U
C3 C 0.0925(3) 0.1730(4) -0.0308(4) 0.1021(18) Uani 1 1 d . .
H3A H 0.0686 0.0795 -0.0266 0.123 Uiso 1 1 calc R U
C4 C 0.1153(3) 0.2224(5) -0.0940(3) 0.1025(18) Uani 1 1 d . .
H4A H 0.1059 0.1631 -0.1326 0.123 Uiso 1 1 calc R U
C5 C 0.1797(3) 0.4248(6) -0.17042(18) 0.0965(17) Uani 1 1 d . .
H5A H 0.1695 0.3724 -0.2114 0.116 Uiso 1 1 calc R U
C6 C 0.2194(3) 0.5600(6) -0.17343(18) 0.0919(14) Uani 1 1 d . .
H6A H 0.2368 0.5968 -0.2170 0.110 Uiso 1 1 calc R U
C7 C 0.2784(3) 0.7876(4) -0.1198(2) 0.0821(12) Uani 1 1 d . .
H7A H 0.2977 0.8267 -0.1626 0.098 Uiso 1 1 calc R U
C8 C 0.2908(3) 0.8654(4) -0.0606(3) 0.0887(13) Uani 1 1 d . .
H8A H 0.3205 0.9571 -0.0637 0.106 Uiso 1 1 calc R U
C9 C 0.2710(3) 0.8966(3) 0.0649(3) 0.0769(11) Uani 1 1 d . .
H9A H 0.3003 0.9886 0.0623 0.092 Uiso 1 1 calc R U
C10 C 0.2395(3) 0.8467(4) 0.1264(3) 0.0865(13) Uani 1 1 d . .
H10A H 0.2447 0.9052 0.1655 0.104 Uiso 1 1 calc R U
C11 C 0.1669(3) 0.6537(6) 0.19702(16) 0.0838(13) Uani 1 1 d . .
H11A H 0.1720 0.7107 0.2366 0.101 Uiso 1 1 calc R U
C12 C 0.1292(3) 0.5225(6) 0.20401(17) 0.0892(14) Uani 1 1 d . .
H12A H 0.1068 0.4902 0.2476 0.107 Uiso 1 1 calc R U
C13 C 0.1031(2) 0.2568(3) 0.0301(2) 0.0707(10) Uani 1 1 d . .
C14 C 0.1527(2) 0.3610(4) -0.10362(17) 0.0727(11) Uani 1 1 d . .
C15 C 0.2353(3) 0.6443(4) -0.11681(15) 0.0706(10) Uani 1 1 d . .
C16 C 0.2618(3) 0.8151(3) 0.0032(2) 0.0669(9) Uani 1 1 d . .
C17 C 0.1994(3) 0.7110(4) 0.13371(17) 0.0673(9) Uani 1 1 d . .
C18 C 0.1224(3) 0.4322(4) 0.14679(16) 0.0688(9) Uani 1 1 d . .
C19 C 0.1403(2) 0.3968(2) 0.02172(13) 0.0426(6) Uani 1 1 d . .
C20 C 0.1657(2) 0.4476(3) -0.04480(12) 0.0421(6) Uani 1 1 d . .
C21 C 0.2063(2) 0.5892(3) -0.05183(13) 0.0456(6) Uani 1 1 d . .
C22 C 0.2193(2) 0.6754(2) 0.00830(15) 0.0459(6) Uani 1 1 d . .
C23 C 0.1897(2) 0.6232(3) 0.07339(13) 0.0453(6) Uani 1 1 d . .
C24 C 0.1510(2) 0.4853(3) 0.07992(12) 0.0449(6) Uani 1 1 d . .
C25 C 0.46690(19) 0.4207(3) 0.05595(11) 0.0377(5) Uani 1 1 d . .
F25 F 0.43244(13) 0.34461(15) 0.10923(7) 0.0472(4) Uani 1 1 d . .
C26 C 0.50767(19) 0.5617(2) 0.06886(11) 0.0369(5) Uani 1 1 d . .
C27 C 0.53971(19) 0.6363(2) 0.00785(12) 0.0376(5) Uani 1 1 d . .
F27 F 0.58007(13) 0.76658(14) 0.01471(7) 0.0469(4) Uani 1 1 d . .
C28 C 0.5167(2) 0.6191(3) 0.13435(11) 0.0406(5) Uani 1 1 d . .
C29 C 0.5549(2) 0.7595(3) 0.14833(12) 0.0453(6) Uani 1 1 d . .
N29 N 0.5840(2) 0.8701(3) 0.16442(12) 0.0596(6) Uani 1 1 d . .
C30 C 0.4909(2) 0.5444(3) 0.19635(12) 0.0474(6) Uani 1 1 d . .
N30 N 0.4748(3) 0.4924(3) 0.24828(11) 0.0651(7) Uani 1 1 d . .

loop_
_atom_site_aniso_label
_atom_site_aniso_U_11
_atom_site_aniso_U_22
_atom_site_aniso_U_33
_atom_site_aniso_U_23
_atom_site_aniso_U_13
_atom_site_aniso_U_12
C1 0.059(2) 0.111(3) 0.123(4) 0.078(3) 0.036(2) 0.034(2)
C2 0.0483(18) 0.068(2) 0.182(5) 0.065(3) 0.042(2) 0.0132(16)
C3 0.0367(16) 0.0486(18) 0.221(6) -0.041(3) 0.007(3) -0.0027(13)
C4 0.0383(17) 0.105(3) 0.161(4) -0.089(3) -0.016(2) 0.0137(19)
C5 0.0468(17) 0.188(5) 0.0529(19) -0.061(3) -0.0153(14) 0.047(2)
C6 0.056(2) 0.173(5) 0.0465(18) 0.007(2) 0.0019(14) 0.044(3)
C7 0.0584(18) 0.099(3) 0.091(3) 0.064(2) 0.0282(18) 0.0210(18)
C8 0.0584(19) 0.076(2) 0.133(4) 0.044(3) 0.025(2) 0.0158(17)
C9 0.0464(16) 0.0457(16) 0.138(3) -0.033(2) -0.0009(19) 0.0032(13)
C10 0.0486(17) 0.093(3) 0.116(3) -0.055(3) -0.0092(19) 0.0082(17)
C11 0.0502(17) 0.158(4) 0.0423(17) -0.019(2) -0.0063(13) 0.028(2)
C12 0.0586(19) 0.165(4) 0.0443(17) 0.018(2) 0.0078(14) 0.040(2)
C13 0.0303(12) 0.0470(15) 0.136(3) 0.0132(18) 0.0138(15) 0.0055(11)
C14 0.0339(13) 0.110(3) 0.073(2) -0.0503(19) -0.0106(13) 0.0222(15)
C15 0.0455(15) 0.117(3) 0.0505(16) 0.0310(17) 0.0136(12) 0.0314(16)
C16 0.0396(14) 0.0543(17) 0.108(3) 0.0114(17) 0.0114(15) 0.0076(12)
C17 0.0360(13) 0.091(2) 0.074(2) -0.0223(17) -0.0072(13) 0.0178(14)
C18 0.0417(14) 0.106(3) 0.0598(18) 0.0260(17) 0.0118(12) 0.0281(16)
C19 0.0250(10) 0.0426(13) 0.0607(15) 0.0072(11) 0.0055(10) 0.0055(9)
C20 0.0258(10) 0.0543(14) 0.0457(13) -0.0094(11) -0.0017(9) 0.0103(9)
C21 0.0292(11) 0.0620(15) 0.0460(13) 0.0193(12) 0.0068(9) 0.0147(10)
C22 0.0287(11) 0.0364(12) 0.0724(17) 0.0004(11) 0.0016(10) 0.0071(9)
C23 0.0308(11) 0.0587(15) 0.0463(13) -0.0076(11) -0.0010(9) 0.0106(10)
C24 0.0306(11) 0.0618(16) 0.0426(13) 0.0084(11) 0.0039(9) 0.0136(10)
C25 0.0295(10) 0.0520(13) 0.0317(11) 0.0015(9) 0.0041(8) 0.0010(9)
F25 0.0498(8) 0.0576(9) 0.0349(7) 0.0035(6) 0.0081(6) -0.0035(6)
C26 0.0265(10) 0.0514(13) 0.0327(11) -0.0029(9) 0.0017(8) 0.0032(9)
C27 0.0276(10) 0.0473(13) 0.0379(12) -0.0028(9) 0.0013(8) 0.0004(9)
F27 0.0496(8) 0.0476(8) 0.0438(8) -0.0040(6) 0.0037(6) -0.0062(6)
C28 0.0327(11) 0.0550(14) 0.0342(11) -0.0037(10) 0.0030(9) 0.0027(10)
C29 0.0410(12) 0.0622(16) 0.0328(12) -0.0079(11) 0.0030(9) 0.0008(11)
N29 0.0686(15) 0.0663(16) 0.0441(12) -0.0113(11) 0.0041(10) -0.0065(12)
C30 0.0461(13) 0.0605(15) 0.0361(13) -0.0071(11) 0.0072(10) 0.0015(11)
N30 0.0814(17) 0.0763(17) 0.0389(12) -0.0029(11) 0.0160(11) -0.0021(13)

loop_
_atom_type_symbol
_atom_type_description
_atom_type_scat_dispersion_real
_atom_type_scat_dispersion_imag
_atom_type_scat_source
C C 0.0181 0.0091 'International Tables Vol C Tables 4.2.6.8 and 6.1.1.4'
H H 0.0000 0.0000 'International Tables Vol C Tables 4.2.6.8 and 6.1.1.4'
N N 0.0311 0.0180 'International Tables Vol C Tables 4.2.6.8 and 6.1.1.4'
F F 0.0727 0.0534 'International Tables Vol C Tables 4.2.6.8 and 6.1.1.4'

loop_
_geom_angle_atom_site_label_1
_geom_angle_atom_site_label_2
_geom_angle_atom_site_label_3
_geom_angle
_geom_angle_site_symmetry_1
_geom_angle_site_symmetry_3
C2 C1 C18 123.0(3) . .
C2 C1 H1A 118.5 . .
C18 C1 H1A 118.5 . .
C1 C2 C13 120.8(3) . .
C1 C2 H2A 119.6 . .
C13 C2 H2A 119.6 . .
C4 C3 C13 122.6(3) . .
C4 C3 H3A 118.7 . .
C13 C3 H3A 118.7 . .
C3 C4 C14 121.4(3) . .
C3 C4 H4A 119.3 . .
C14 C4 H4A 119.3 . .
C6 C5 C14 120.6(3) . .
C6 C5 H5A 119.7 . .
C14 C5 H5A 119.7 . .
C15 C6 C5 123.8(4) . .
C15 C6 H6A 118.1 . .
C5 C6 H6A 118.1 . .
C8 C7 C15 120.1(3) . .
C8 C7 H7A 120.0 . .
C15 C7 H7A 120.0 . .
C7 C8 C16 122.8(4) . .
C7 C8 H8A 118.6 . .
C16 C8 H8A 118.6 . .
C10 C9 C16 122.3(3) . .
C10 C9 H9A 118.8 . .
C16 C9 H9A 118.8 . .
C9 C10 C17 121.4(3) . .
C9 C10 H10A 119.3 . .
C17 C10 H10A 119.3 . .
C12 C11 C17 123.4(3) . .
C12 C11 H11A 118.3 . .
C17 C11 H11A 118.3 . .
C11 C12 C18 120.6(3) . .
C11 C12 H12A 119.7 . .
C18 C12 H12A 119.7 . .
C2 C13 C19 119.0(4) . .
C2 C13 C3 124.0(4) . .
C19 C13 C3 117.0(4) . .
C4 C14 C20 118.0(4) . .
C4 C14 C5 125.5(4) . .
C20 C14 C5 116.4(4) . .
C6 C15 C21 117.7(4) . .
C6 C15 C7 123.8(3) . .
C21 C15 C7 118.4(3) . .
C8 C16 C22 118.8(4) . .
C8 C16 C9 123.2(4) . .
C22 C16 C9 118.0(3) . .
C10 C17 C11 123.5(4) . .
C10 C17 C23 118.8(3) . .
C11 C17 C23 117.7(4) . .
C1 C18 C12 123.0(4) . .
C1 C18 C24 118.1(4) . .
C12 C18 C24 118.9(4) . .
C24 C19 C20 120.3(2) . .
C24 C19 C13 119.7(3) . .
C20 C19 C13 120.0(3) . .
C14 C20 C19 120.9(3) . .
C14 C20 C21 120.0(3) . .
C19 C20 C21 119.1(2) . .
C15 C21 C22 119.2(3) . .
C15 C21 C20 121.4(3) . .
C22 C21 C20 119.3(2) . .
C23 C22 C16 119.1(3) . .
C23 C22 C21 120.2(2) . .
C16 C22 C21 120.6(3) . .
C24 C23 C22 120.1(2) . .
C24 C23 C17 119.6(3) . .
C22 C23 C17 120.3(3) . .
C23 C24 C19 120.9(2) . .
C23 C24 C18 119.8(3) . .
C19 C24 C18 119.4(3) . .
F25 C25 C27 118.7(2) . 3_665
F25 C25 C26 118.48(19) . .
C27 C25 C26 122.8(2) 3_665 .
C28 C26 C27 123.0(2) . .
C28 C26 C25 122.8(2) . .
C27 C26 C25 114.2(2) . .
F27 C27 C25 118.4(2) . 3_665
F27 C27 C26 118.61(19) . .
C25 C27 C26 123.0(2) 3_665 .
C26 C28 C29 123.8(2) . .
C26 C28 C30 123.9(2) . .
C29 C28 C30 112.3(2) . .
N29 C29 C28 175.1(3) . .
N30 C30 C28 175.0(3) . .

loop_
_geom_bond_atom_site_label_1
_geom_bond_atom_site_label_2
_geom_bond_distance
_geom_bond_site_symmetry_2
C1 C2 1.330(7) .
C1 C18 1.394(6) .
C1 H1A 0.9400 .
C2 C13 1.414(6) .
C2 H2A 0.9400 .
C3 C4 1.343(7) .
C3 C13 1.425(7) .
C3 H3A 0.9400 .
C4 C14 1.407(7) .
C4 H4A 0.9400 .
C5 C6 1.370(7) .
C5 C14 1.471(6) .
C5 H5A 0.9400 .
C6 C15 1.365(6) .
C6 H6A 0.9400 .
C7 C8 1.367(6) .
C7 C15 1.454(6) .
C7 H7A 0.9400 .
C8 C16 1.374(5) .
C8 H8A 0.9400 .
C9 C10 1.342(6) .
C9 C16 1.425(5) .
C9 H9A 0.9400 .
C10 C17 1.383(6) .
C10 H10A 0.9400 .
C11 C12 1.333(6) .
C11 C17 1.401(5) .
C11 H11A 0.9400 .
C12 C18 1.405(6) .
C12 H12A 0.9400 .
C13 C19 1.416(4) .
C14 C20 1.409(4) .
C15 C21 1.412(4) .
C16 C22 1.424(4) .
C17 C23 1.438(4) .
C18 C24 1.436(4) .
C19 C24 1.409(4) .
C19 C20 1.414(3) .
C20 C21 1.438(4) .
C21 C22 1.428(4) .
C22 C23 1.405(4) .
C23 C24 1.396(4) .
C25 F25 1.330(3) .
C25 C27 1.347(3) 3_665
C25 C26 1.442(3) .
C26 C28 1.379(3) .
C26 C27 1.436(3) .
C27 F27 1.329(3) .
C27 C25 1.347(3) 3_665
C28 C29 1.431(4) .
C28 C30 1.436(3) .
C29 N29 1.147(3) .
C30 N30 1.142(3) .

loop_
_geom_torsion_atom_site_label_1
_geom_torsion_atom_site_label_2
_geom_torsion_atom_site_label_3
_geom_torsion_atom_site_label_4
_geom_torsion
_geom_torsion_site_symmetry_1
_geom_torsion_site_symmetry_4
C18 C1 C2 C13 -2.1(6) . .
C13 C3 C4 C14 0.7(5) . .
C14 C5 C6 C15 -0.8(5) . .
C15 C7 C8 C16 -1.3(5) . .
C16 C9 C10 C17 1.9(5) . .
C17 C11 C12 C18 1.3(5) . .
C1 C2 C13 C19 1.8(5) . .
C1 C2 C13 C3 -177.8(3) . .
C4 C3 C13 C2 179.1(3) . .
C4 C3 C13 C19 -0.5(5) . .
C3 C4 C14 C20 -0.1(5) . .
C3 C4 C14 C5 -179.9(3) . .
C6 C5 C14 C4 -177.9(3) . .
C6 C5 C14 C20 2.3(4) . .
C5 C6 C15 C21 -1.4(5) . .
C5 C6 C15 C7 179.6(3) . .
C8 C7 C15 C6 179.5(3) . .
C8 C7 C15 C21 0.4(4) . .
C7 C8 C16 C22 1.3(5) . .
C7 C8 C16 C9 -178.2(3) . .
C10 C9 C16 C8 178.5(3) . .
C10 C9 C16 C22 -1.0(4) . .
C9 C10 C17 C11 179.2(3) . .
C9 C10 C17 C23 -1.1(5) . .
C12 C11 C17 C10 -179.5(3) . .
C12 C11 C17 C23 0.8(5) . .
C2 C1 C18 C12 179.2(3) . .
C2 C1 C18 C24 0.9(5) . .
C11 C12 C18 C1 178.7(3) . .
C11 C12 C18 C24 -3.0(4) . .
C2 C13 C19 C24 -0.4(4) . .
C3 C13 C19 C24 179.3(2) . .
C2 C13 C19 C20 -180.0(2) . .
C3 C13 C19 C20 -0.4(4) . .
C4 C14 C20 C19 -0.7(4) . .
C5 C14 C20 C19 179.1(2) . .
C4 C14 C20 C21 178.7(2) . .
C5 C14 C20 C21 -1.5(3) . .
C24 C19 C20 C14 -178.6(2) . .
C13 C19 C20 C14 1.0(3) . .
C24 C19 C20 C21 1.9(3) . .
C13 C19 C20 C21 -178.5(2) . .
C6 C15 C21 C22 -178.7(2) . .
C7 C15 C21 C22 0.4(4) . .
C6 C15 C21 C20 2.2(4) . .
C7 C15 C21 C20 -178.7(2) . .
C14 C20 C21 C15 -0.7(3) . .
C19 C20 C21 C15 178.7(2) . .
C14 C20 C21 C22 -179.9(2) . .
C19 C20 C21 C22 -0.4(3) . .
C8 C16 C22 C23 179.8(2) . .
C9 C16 C22 C23 -0.7(4) . .
C8 C16 C22 C21 -0.4(4) . .
C9 C16 C22 C21 179.1(2) . .
C15 C21 C22 C23 179.4(2) . .
C20 C21 C22 C23 -1.5(3) . .
C15 C21 C22 C16 -0.4(3) . .
C20 C21 C22 C16 178.7(2) . .
C16 C22 C23 C24 -178.3(2) . .
C21 C22 C23 C24 1.9(3) . .
C16 C22 C23 C17 1.5(3) . .
C21 C22 C23 C17 -178.3(2) . .
C10 C17 C23 C24 179.1(2) . .
C11 C17 C23 C24 -1.1(4) . .
C10 C17 C23 C22 -0.6(4) . .
C11 C17 C23 C22 179.1(2) . .
C22 C23 C24 C19 -0.4(3) . .
C17 C23 C24 C19 179.8(2) . .
C22 C23 C24 C18 179.2(2) . .
C17 C23 C24 C18 -0.5(3) . .
C20 C19 C24 C23 -1.5(3) . .
C13 C19 C24 C23 178.8(2) . .
C20 C19 C24 C18 178.8(2) . .
C13 C19 C24 C18 -0.8(3) . .
C1 C18 C24 C23 -179.1(2) . .
C12 C18 C24 C23 2.6(4) . .
C1 C18 C24 C19 0.6(4) . .
C12 C18 C24 C19 -177.8(2) . .
F25 C25 C26 C28 2.4(3) . .
C27 C25 C26 C28 -178.7(2) 3_665 .
F25 C25 C26 C27 -178.46(17) . .
C27 C25 C26 C27 0.4(3) 3_665 .
C28 C26 C27 F27 0.0(3) . .
C25 C26 C27 F27 -179.07(17) . .
C28 C26 C27 C25 178.7(2) . 3_665
C25 C26 C27 C25 -0.4(3) . 3_665
C27 C26 C28 C29 2.0(3) . .
C25 C26 C28 C29 -178.9(2) . .
C27 C26 C28 C30 -176.9(2) . .
C25 C26 C28 C30 2.1(3) . .
